data_2006879
loop_
_publ_author_name
'Gallagher, John F.'
'Ferguson, George'
'Ahmed, S. Zaka'
'Glidewell, Christopher'
'Lewis, Arwel'

_publ_section_title
;
 Accurate Redeterminations of 1,1'-Dibenzoylferrocene and
 (4-Nitrophenyl)ferrocene
;
_journal_issue 12
_journal_name_full 'Acta Crystallographica Section C'
_journal_page_first 1772
_journal_page_last 1775
_journal_paper_doi 10.1107/S0108270197012602
_journal_volume 53
_journal_year 1997
_chemical_formula_iupac '[Fe (C12 H9 O)2]'
_chemical_formula_moiety 'C24 H18 O2 Fe'
_chemical_formula_sum 'C24 H18 Fe O2'
_chemical_formula_weight 394.23
_chemical_name_systematic
;
1,1'-Dibenzoylferrocene
;
_space_group_IT_number 14
_symmetry_cell_setting monoclinic
_symmetry_space_group_name_Hall '-P 2yn'
_symmetry_space_group_name_H-M 'P 1 21/n 1'
_cell_angle_alpha 90.00
_cell_angle_beta 90.060(8)
_cell_angle_gamma 90.00
_cell_formula_units_Z 4
_cell_length_a 6.2616(8)
_cell_length_b 25.1866(15)
_cell_length_c 11.6030(9)
_cell_measurement_reflns_used 25
_cell_measurement_temperature 294.0(10)
_cell_measurement_theta_max 22.43
_cell_measurement_theta_min 9.42
_cell_volume 1829.9(3)
_computing_cell_refinement 'SET4 and CELDIM CAD4-PC'
_computing_data_collection 'CAD4-PC (Enraf-Nonius, 1992)'
_computing_data_reduction 'DATRD2 in NRCVAX96 (Gabe et al., 1989)'
_computing_molecular_graphics 'NRCVAX96, ORTEPII (Johnson, 1976), PLATON (Spek, 1997a), PLUTON (Spek, 1997b)'
_computing_publication_material 'NRCVAX96, SHELXL97 and WordPerfect macro PRPCIF97 (Ferguson, 1997)'
_computing_structure_refinement 'NRCVAX96 and SHELXL97 (Sheldrick, 1997)'
_computing_structure_solution 'NRCVAX96 via Patterson heavy-atom method'
_diffrn_ambient_temperature 294.0(10)
_diffrn_measurement_device 'Enraf-Nonius CAD-4'
_diffrn_measurement_method \w--2\q
_diffrn_radiation_monochromator graphite
_diffrn_radiation_source 'X-ray tube'
_diffrn_radiation_type 'Molybdenum K\a'
_diffrn_radiation_wavelength 0.7107
_diffrn_reflns_av_R_equivalents 0.009
_diffrn_reflns_av_sigmaI/netI 0.0604
_diffrn_reflns_limit_h_max 8
_diffrn_reflns_limit_h_min -8
_diffrn_reflns_limit_k_max 32
_diffrn_reflns_limit_k_min 0
_diffrn_reflns_limit_l_max 15
_diffrn_reflns_limit_l_min 0
_diffrn_reflns_number 4639
_diffrn_reflns_theta_full 27.4
_diffrn_reflns_theta_max 27.4
_diffrn_reflns_theta_min 2.38
_diffrn_standards_decay_% 'no decay, variation 1'
_diffrn_standards_interval_time 120
_diffrn_standards_number 3
_exptl_absorpt_coefficient_mu 0.840
_exptl_absorpt_correction_T_max 0.8164
_exptl_absorpt_correction_T_min 0.7797
_exptl_absorpt_correction_type 'empirical, 5 \y scans at 4\% steps (North, Phillips & Mathews, 1968)'
_exptl_crystal_colour red
_exptl_crystal_density_diffrn 1.431
_exptl_crystal_density_meas ?
_exptl_crystal_description needle
_exptl_crystal_F_000 816
_exptl_crystal_size_max 0.44
_exptl_crystal_size_mid 0.13
_exptl_crystal_size_min 0.09
_refine_diff_density_max 0.280
_refine_diff_density_min -0.242
_refine_ls_extinction_method none
_refine_ls_goodness_of_fit_ref 0.996
_refine_ls_hydrogen_treatment constr
_refine_ls_matrix_type full
_refine_ls_number_parameters 244
_refine_ls_number_reflns 4171
_refine_ls_number_restraints 0
_refine_ls_restrained_S_all 0.996
_refine_ls_R_factor_all 0.1026
_refine_ls_R_factor_gt 0.0402
_refine_ls_shift/su_max 0.000
_refine_ls_shift/su_mean 0.000
_refine_ls_structure_factor_coef Fsqd
_refine_ls_weighting_details 'w = 1/[\s^2^(Fo^2^)+(0.0371P)^2^+0.1903P] where P=(Fo^2^+2Fc^2^)/3'
_refine_ls_weighting_scheme calc
_refine_ls_wR_factor_ref 0.0876
_reflns_number_gt 2415
_reflns_number_total 4171
_reflns_threshold_expression I>2\s(I)
_cod_data_source_file sk1150.cif
_cod_data_source_block I
_cod_depositor_comments
;
 Marking atoms 'Cg1' and 'Cg2' as dummy atoms.

 Antanas Vaitkus,
 2017-02-19

The following automatic conversions were performed:

'_exptl_crystal_density_meas' value 'not measured' was changed to '?'
- the value is perceived as not measured.

Automatic conversion script
Id: cif_fix_values 3008 2015-01-20 13:52:24Z robertas 

The following automatic conversions were performed:

'_refine_ls_weighting_scheme' value 'calc w =
1/[\s^2^(Fo^2^)+(0.0371P)^2^+0.1903P] where P=(Fo^2^+2Fc^2^)/3' was
changed to 'calc'. New tag '_refine_ls_weighting_details' was
created. The value of the new tag was set to 'w =
1/[\s^2^(Fo^2^)+(0.0371P)^2^+0.1903P] where P=(Fo^2^+2Fc^2^)/3'.

Automatic conversion script
Id: cif_fix_values 3143 2015-03-26 13:38:13Z robertas 
;
_cod_original_sg_symbol_H-M 'P 21/n'
_cod_original_formula_sum 'C24 H18 O2 Fe'
_cod_database_code 2006879

loop_
_symmetry_equiv_pos_as_xyz
'x, y, z'
'-x+1/2, y+1/2, -z+1/2'
'-x, -y, -z'
'x-1/2, -y-1/2, z-1/2'

loop_
_atom_site_label
_atom_site_fract_x
_atom_site_fract_y
_atom_site_fract_z
_atom_site_U_iso_or_equiv
_atom_site_adp_type
_atom_site_calc_flag
_atom_site_refinement_flags
_atom_site_occupancy
_atom_site_disorder_assembly
_atom_site_disorder_group
_atom_site_type_symbol
Fe1 .32594(6) .188366(14) .41138(3) .03962(11) Uani d . 1 . . Fe
O1 .0561(3) .31412(8) .3705(2) .0736(6) Uani d . 1 . . O
O2 -.1337(3) .08749(8) .38371(19) .0674(6) Uani d . 1 . . O
C1 .2486(4) .30759(10) .3804(2) .0457(6) Uani d . 1 . . C
C2 .0576(4) .08333(10) .4027(2) .0461(6) Uani d . 1 . . C
C11 .3464(4) .25956(10) .3302(2) .0411(6) Uani d . 1 . . C
C12 .2285(5) .22292(11) .2616(2) .0491(7) Uani d . 1 . . C
C13 .3614(5) .17942(11) .2368(2) .0536(8) Uani d . 1 . . C
C14 .5624(5) .18811(11) .2890(2) .0520(7) Uani d . 1 . . C
C15 .5542(4) .23732(10) .3469(2) .0439(6) Uani d . 1 . . C
C21 .1660(4) .12405(10) .4731(2) .0449(6) Uani d . 1 . . C
C22 .3787(5) .12540(11) .5184(2) .0506(7) Uani d . 1 . . C
C23 .4019(6) .17292(11) .5807(2) .0600(8) Uani d . 1 . . C
C24 .2095(6) .20167(12) .5736(2) .0645(9) Uani d . 1 . . C
C25 .0625(5) .17212(12) .5080(2) .0575(8) Uani d . 1 . . C
Cg1 .4106(2) .21747(5) .29290(9) . . dum . . . . .
Cg2 .2437(2) .15923(5) .53076(9) . . dum . . . . .
C31 .3792(4) .34833(10) .4411(2) .0393(6) Uani d . 1 . . C
C32 .2840(5) .37720(12) .5291(2) .0567(8) Uani d . 1 . . C
C33 .3912(6) .41805(14) .5817(3) .0714(10) Uani d . 1 . . C
C34 .5922(6) .43211(12) .5454(3) .0686(9) Uani d . 1 . . C
C35 .6880(5) .40404(11) .4592(3) .0569(8) Uani d . 1 . . C
C36 .5843(4) .36172(10) .4078(2) .0460(6) Uani d . 1 . . C
C41 .1722(4) .03574(10) .3581(2) .0391(6) Uani d . 1 . . C
C42 .3817(4) .03618(10) .3185(2) .0468(7) Uani d . 1 . . C
C43 .4701(5) -.00904(11) .2711(2) .0549(7) Uani d . 1 . . C
C44 .3539(5) -.05523(11) .2643(2) .0566(8) Uani d . 1 . . C
C45 .1492(5) -.05640(12) .3056(2) .0598(8) Uani d . 1 . . C
C46 .0577(5) -.01139(11) .3503(2) .0514(7) Uani d . 1 . . C
H12 .0878 .2271 .2374 .059 Uiso calc R 1 . . H
H13 .3235 .1499 .1933 .064 Uiso calc R 1 . . H
H14 .6794 .1654 .2857 .062 Uiso calc R 1 . . H
H15 .6649 .2527 .3888 .053 Uiso calc R 1 . . H
H22 .4828 .0995 .5085 .061 Uiso calc R 1 . . H
H23 .5241 .1836 .6200 .072 Uiso calc R 1 . . H
H24 .1839 .2347 .6067 .077 Uiso calc R 1 . . H
H25 -.0769 .1820 .4904 .069 Uiso calc R 1 . . H
H32 .1462 .3687 .5526 .068 Uiso calc R 1 . . H
H33 .3275 .4363 .6422 .086 Uiso calc R 1 . . H
H34 .6625 .4606 .5793 .082 Uiso calc R 1 . . H
H35 .8243 .4134 .4348 .068 Uiso calc R 1 . . H
H36 .6527 .3422 .3506 .055 Uiso calc R 1 . . H
H42 .4626 .0670 .3241 .056 Uiso calc R 1 . . H
H43 .6094 -.0082 .2435 .066 Uiso calc R 1 . . H
H44 .4139 -.0855 .2319 .068 Uiso calc R 1 . . H
H45 .0718 -.0879 .3033 .072 Uiso calc R 1 . . H
H46 -.0831 -.0124 .3757 .062 Uiso calc R 1 . . H

loop_
_atom_site_aniso_label
_atom_site_aniso_U_11
_atom_site_aniso_U_22
_atom_site_aniso_U_33
_atom_site_aniso_U_12
_atom_site_aniso_U_13
_atom_site_aniso_U_23
Fe1 .0465(2) .03308(17) .03934(18) .0047(2) .00329(14) -.00019(18)
O1 .0389(12) .0543(12) .1276(19) .0123(11) -.0088(12) -.0100(13)
O2 .0386(13) .0665(14) .0972(16) .0051(10) .0009(11) .0055(12)
C1 .0412(16) .0372(14) .0587(16) .0038(13) -.0004(12) .0096(13)
C2 .0416(17) .0431(15) .0536(16) -.0022(13) .0054(13) .0118(13)
C11 .0407(15) .0359(13) .0466(15) .0030(12) .0001(12) .0047(11)
C12 .0539(18) .0489(16) .0444(15) -.0018(14) -.0069(13) .0064(12)
C13 .073(2) .0473(18) .0400(14) -.0063(15) .0070(14) -.0020(12)
C14 .0560(18) .0425(15) .0575(16) .0072(15) .0159(14) -.0009(14)
C15 .0414(16) .0343(13) .0559(16) .0011(12) .0032(12) .0011(12)
C21 .0493(17) .0408(15) .0446(14) .0038(13) .0110(13) .0066(12)
C22 .065(2) .0446(15) .0417(15) .0076(14) -.0041(14) .0049(12)
C23 .086(2) .0531(18) .0407(15) .0025(17) -.0069(15) .0019(13)
C24 .100(3) .0491(18) .0446(17) .0066(18) .0214(17) -.0059(13)
C25 .061(2) .0524(18) .0586(18) .0119(15) .0221(16) .0069(14)
C31 .0405(15) .0347(13) .0427(14) .0098(11) .0013(11) .0069(11)
C32 .0551(19) .0618(19) .0532(17) .0096(15) .0116(15) .0026(15)
C33 .085(3) .072(2) .0571(19) .018(2) .0058(18) -.0173(17)
C34 .086(3) .0508(19) .069(2) .0010(18) -.0227(19) -.0089(16)
C35 .0524(18) .0461(17) .072(2) -.0031(14) -.0069(16) .0066(15)
C36 .0441(16) .0391(14) .0549(16) .0044(12) .0045(13) .0005(12)
C41 .0391(15) .0380(14) .0402(13) -.0028(12) -.0038(11) .0045(11)
C42 .0427(17) .0388(14) .0587(17) -.0044(12) -.0038(13) .0016(12)
C43 .0486(18) .0531(17) .0630(18) .0066(15) .0014(14) -.0030(14)
C44 .079(2) .0381(15) .0528(17) .0004(15) -.0015(16) -.0025(13)
C45 .077(2) .0486(18) .0541(18) -.0240(16) .0008(16) -.0055(14)
C46 .0533(18) .0565(18) .0443(15) -.0156(15) .0013(13) .0023(13)

loop_
_atom_type_symbol
_atom_type_description
_atom_type_scat_dispersion_real
_atom_type_scat_dispersion_imag
_atom_type_scat_source
C C 0.0033 0.0016 'International Tables Vol C Tables 4.2.6.8 and 6.1.1.4'
H H 0.0000 0.0000 'International Tables Vol C Tables 4.2.6.8 and 6.1.1.4'
O O 0.0106 0.0060 'International Tables Vol C Tables 4.2.6.8 and 6.1.1.4'
Fe Fe 0.3463 0.8444 'International Tables Vol C Tables 4.2.6.8 and 6.1.1.4'

loop_
_geom_angle_atom_site_label_1
_geom_angle_atom_site_label_2
_geom_angle_atom_site_label_3
_geom_angle
_geom_angle_publ_flag
O1 C1 C11 118.9(3) yes
O1 C1 C31 119.5(2) yes
C11 C1 C31 121.6(2) yes
O2 C2 C21 119.4(3) yes
O2 C2 C41 118.6(3) yes
C21 C2 C41 122.0(2) yes
C1 C11 C12 122.4(3) ?
C1 C11 C15 130.2(2) ?
C12 C11 C15 107.1(2) ?
C11 C12 C13 108.2(3) ?
C12 C13 C14 108.6(3) ?
C13 C14 C15 107.9(3) ?
C11 C15 C14 108.2(2) ?
C2 C21 C22 130.3(2) ?
C2 C21 C25 122.4(3) ?
C22 C21 C25 107.3(3) ?
C21 C22 C23 107.7(3) ?
C22 C23 C24 108.7(3) ?
C23 C24 C25 108.6(3) ?
C21 C25 C24 107.7(3) ?
C1 C31 C32 118.2(2) ?
C1 C31 C36 123.1(2) ?
C32 C31 C36 118.5(3) ?
C31 C32 C33 120.7(3) ?
C32 C33 C34 120.3(3) ?
C33 C34 C35 119.7(3) ?
C34 C35 C36 120.6(3) ?
C31 C36 C35 120.2(3) ?
C2 C41 C42 124.3(2) ?
C2 C41 C46 117.5(2) ?
C42 C41 C46 118.2(2) ?
C41 C42 C43 120.2(3) ?
C42 C43 C44 120.6(3) ?
C43 C44 C45 119.6(3) ?
C44 C45 C46 120.4(3) ?
C41 C46 C45 121.0(3) ?

loop_
_geom_bond_atom_site_label_1
_geom_bond_atom_site_label_2
_geom_bond_site_symmetry_2
_geom_bond_distance
_geom_bond_publ_flag
Fe1 Cg1 . 1.646(2) yes
Fe1 Cg2 . 1.650(2) yes
Fe1 C11 . 2.030(2) no
Fe1 C12 . 2.037(3) no
Fe1 C13 . 2.051(3) no
Fe1 C14 . 2.053(3) no
Fe1 C15 . 2.031(3) no
Fe1 C21 . 2.035(3) no
Fe1 C22 . 2.041(3) no
Fe1 C23 . 2.058(3) no
Fe1 C24 . 2.046(3) no
Fe1 C25 . 2.037(3) no
O1 C1 . 1.222(3) yes
O2 C2 . 1.222(3) yes
C1 C11 . 1.476(3) yes
C1 C31 . 1.489(4) yes
C2 C21 . 1.476(4) yes
C2 C41 . 1.490(4) yes
C11 C12 . 1.425(3) ?
C11 C15 . 1.429(3) ?
C12 C13 . 1.406(4) ?
C13 C14 . 1.413(4) ?
C14 C15 . 1.411(4) ?
C21 C22 . 1.432(4) ?
C21 C25 . 1.432(4) ?
C22 C23 . 1.405(4) ?
C23 C24 . 1.408(4) ?
C24 C25 . 1.407(4) ?
C31 C32 . 1.388(3) ?
C31 C36 . 1.383(3) ?
C32 C33 . 1.371(4) ?
C33 C34 . 1.374(5) ?
C34 C35 . 1.364(4) ?
C35 C36 . 1.383(4) ?
C41 C42 . 1.390(3) ?
C41 C46 . 1.390(3) ?
C42 C43 . 1.381(4) ?
C43 C44 . 1.374(4) ?
C44 C45 . 1.369(4) ?
C45 C46 . 1.372(4) ?

loop_
_geom_hbond_atom_site_label_D
_geom_hbond_atom_site_label_H
_geom_hbond_atom_site_label_A
_geom_hbond_site_symmetry_A
_geom_hbond_distance_DH
_geom_hbond_distance_HA
_geom_hbond_distance_DA
_geom_hbond_angle_DHA
_geom_hbond_publ_flag
C14 H14 O2 1_655 0.93 2.55 3.354(4) 145 yes

loop_
_geom_torsion_atom_site_label_1
_geom_torsion_atom_site_label_2
_geom_torsion_atom_site_label_3
_geom_torsion_atom_site_label_4
_geom_torsion
_geom_torsion_publ_flag
C11 Cg1 Cg2 C21 134.6(2) yes
C12 Cg1 Cg2 C22 135.0(2) yes
C13 Cg1 Cg2 C23 134.8(2) yes
C14 Cg1 Cg2 C24 134.8(2) yes
C15 Cg1 Cg2 C25 134.6(2) yes
O1 C1 C11 C12 5.9(4) yes
O1 C1 C11 C15 -166.9(3) yes
C31 C1 C11 C12 -173.3(2) ?
C31 C1 C11 C15 13.9(4) ?
C1 C11 C12 C13 -174.4(2) ?
C1 C11 C15 C14 173.9(3) ?
O2 C2 C21 C22 172.0(3) yes
O2 C2 C21 C25 -8.3(4) yes
C41 C2 C21 C22 -5.2(4) ?
C41 C2 C21 C25 174.4(2) ?
O1 C1 C31 C32 30.7(4) yes
O1 C1 C31 C36 -143.8(3) yes
C11 C1 C31 C36 35.5(4) ?
C11 C1 C31 C32 -150.1(2) ?
C1 C31 C32 C33 -174.8(3) ?
C36 C31 C32 C33 0.0(4) ?
C31 C32 C33 C34 2.1(5) ?
C32 C33 C34 C35 -2.2(5) ?
C33 C34 C35 C36 0.3(5) ?
C34 C35 C36 C31 1.8(4) ?
C32 C31 C36 C35 -1.9(4) ?
C1 C31 C36 C35 172.5(2) ?
O2 C2 C41 C42 145.1(3) yes
O2 C2 C41 C46 -31.5(4) yes
C21 C2 C41 C46 145.8(2) ?
C21 C2 C41 C42 -37.6(4) ?
C46 C41 C42 C43 1.2(4) ?
C2 C41 C42 C43 -175.4(2) ?
C41 C42 C43 C44 -1.2(4) ?
C42 C43 C44 C45 -0.4(4) ?
C43 C44 C45 C46 2.0(4) ?
C44 C45 C46 C41 -2.1(4) ?
C42 C41 C46 C45 0.5(4) ?
C2 C41 C46 C45 177.3(2) ?
